data_4329503
loop_
_publ_author_name
'Sheng-Ping Guo'
'Tae-Soo You'
'Ya-Ho Jung'
'Svilen Bobev'

_publ_section_title
;
 Synthesis, Crystal Chemistry, and Magnetic Properties of RE7Li8Ge10 and
 RE11Li12Ge16 (RE= La-Nd, Sm): New Members of the [REGe2]n[RELi2Ge]m
 Homologous Series
;
_journal_name_full 'Inorganic Chemistry'
_journal_page_first 6821
_journal_page_last 6829
_journal_paper_doi 10.1021/ic300566x
_journal_volume 51
_journal_year 2012
_chemical_formula_moiety Pr11Li12Ge16
_chemical_formula_sum 'Ge16 Li12 Pr11'
_chemical_formula_weight 2794.73
_chemical_name_systematic
; 
 ? 
;
_space_group_IT_number 71
_symmetry_cell_setting orthorhombic
_symmetry_space_group_name_Hall '-I 2 2'
_symmetry_space_group_name_H-M 'I m m m'
_atom_sites_solution_primary direct
_atom_sites_solution_secondary difmap
_audit_creation_method SHELXL-97
_cell_angle_alpha 90.00
_cell_angle_beta 90.00
_cell_angle_gamma 90.00
_cell_formula_units_Z 2
_cell_length_a 4.4389(17)
_cell_length_b 6.899(3)
_cell_length_c 52.23(2)
_cell_measurement_temperature 200(2)
_cell_measurement_theta_max 28.3
_cell_measurement_theta_min 0.8
_cell_volume 1599.5(11)
_computing_cell_refinement 'Bruker SMART'
_computing_data_collection 'Bruker SMART'
_computing_data_reduction 'Bruker SAINT'
_computing_molecular_graphics 'Bruker SHELXTL'
_computing_publication_material 'Bruker SHELXTL'
_computing_structure_refinement 'SHELXL-97 (Sheldrick, 1997)'
_computing_structure_solution 'SHELXS-97 (Sheldrick, 1990)'
_diffrn_ambient_temperature 200(2)
_diffrn_measured_fraction_theta_full 1.000
_diffrn_measured_fraction_theta_max 1.000
_diffrn_measurement_device_type 'CCD area detector'
_diffrn_measurement_method 'phi and omega scans'
_diffrn_radiation_monochromator graphite
_diffrn_radiation_source 'fine-focus sealed tube'
_diffrn_radiation_type MoK\a
_diffrn_radiation_wavelength 0.71073
_diffrn_reflns_av_R_equivalents 0.0524
_diffrn_reflns_av_sigmaI/netI 0.0264
_diffrn_reflns_limit_h_max 5
_diffrn_reflns_limit_h_min -5
_diffrn_reflns_limit_k_max 9
_diffrn_reflns_limit_k_min -9
_diffrn_reflns_limit_l_max 69
_diffrn_reflns_limit_l_min -69
_diffrn_reflns_number 10681
_diffrn_reflns_theta_full 28.24
_diffrn_reflns_theta_max 28.24
_diffrn_reflns_theta_min 0.78
_exptl_absorpt_coefficient_mu 31.132
_exptl_absorpt_correction_T_max 0.3842
_exptl_absorpt_correction_T_min 0.2793
_exptl_absorpt_correction_type multi-scan
_exptl_crystal_colour silver
_exptl_crystal_density_diffrn 5.802
_exptl_crystal_description irregular
_exptl_crystal_F_000 2394
_exptl_crystal_size_max 0.05
_exptl_crystal_size_mid 0.05
_exptl_crystal_size_min 0.04
_refine_diff_density_max 1.758
_refine_diff_density_min -1.353
_refine_diff_density_rms 0.319
_refine_ls_extinction_coef 0.000244(14)
_refine_ls_extinction_expression Fc^*^=kFc[1+0.001xFc^2^\l^3^/sin(2\q)]^-1/4^
_refine_ls_extinction_method SHELXL
_refine_ls_goodness_of_fit_ref 1.100
_refine_ls_matrix_type full
_refine_ls_number_parameters 63
_refine_ls_number_reflns 1208
_refine_ls_number_restraints 0
_refine_ls_restrained_S_all 1.100
_refine_ls_R_factor_all 0.0376
_refine_ls_R_factor_gt 0.0245
_refine_ls_shift/su_max 0.001
_refine_ls_shift/su_mean 0.000
_refine_ls_structure_factor_coef Fsqd
_refine_ls_weighting_details 'calc w=1/[\s^2^(Fo^2^)+(0.0143P)^2^+23.1197P] where P=(Fo^2^+2Fc^2^)/3'
_refine_ls_weighting_scheme calc
_refine_ls_wR_factor_gt 0.0477
_refine_ls_wR_factor_ref 0.0598
_reflns_number_gt 930
_reflns_number_total 1208
_reflns_threshold_expression >2sigma(I)
_cod_data_source_file ic300566x_si_002_7.cif
_cod_data_source_block VII
_cod_original_cell_volume 1599.7(11)
_cod_database_code 4329503

loop_
_symmetry_equiv_pos_as_xyz
'x, y, z'
'-x, -y, z'
'-x, y, -z'
'x, -y, -z'
'x+1/2, y+1/2, z+1/2'
'-x+1/2, -y+1/2, z+1/2'
'-x+1/2, y+1/2, -z+1/2'
'x+1/2, -y+1/2, -z+1/2'
'-x, -y, -z'
'x, y, -z'
'x, -y, z'
'-x, y, z'
'-x+1/2, -y+1/2, -z+1/2'
'x+1/2, y+1/2, -z+1/2'
'x+1/2, -y+1/2, z+1/2'
'-x+1/2, y+1/2, z+1/2'

loop_
_atom_site_label
_atom_site_type_symbol
_atom_site_fract_x
_atom_site_fract_y
_atom_site_fract_z
_atom_site_U_iso_or_equiv
_atom_site_adp_type
_atom_site_occupancy
_atom_site_symmetry_multiplicity
_atom_site_calc_flag
_atom_site_refinement_flags
Pr1 Pr 0.5000 0.0000 0.102857(13) 0.00857(17) Uani 1 4 d S
Pr2 Pr 0.5000 0.0000 0.178712(12) 0.00718(16) Uani 1 4 d S
Pr3 Pr 0.5000 0.0000 0.463032(12) 0.00805(16) Uani 1 4 d S
Pr4 Pr 0.0000 0.0000 0.282725(12) 0.00806(17) Uani 1 4 d S
Pr5 Pr 0.0000 0.0000 0.358490(12) 0.00735(16) Uani 1 4 d S
Pr6 Pr 0.0000 0.0000 0.0000 0.0077(2) Uani 1 8 d S
Ge1 Ge 0.0000 0.18158(14) 0.138190(17) 0.0087(2) Uani 1 2 d S
Ge2 Ge 0.0000 0.31813(13) 0.182185(16) 0.0081(2) Uani 1 2 d S
Ge3 Ge 0.5000 0.0000 0.23920(2) 0.0092(3) Uani 1 4 d S
Ge4 Ge 0.0000 0.0000 0.06019(2) 0.0100(3) Uani 1 4 d S
Ge5 Ge 0.0000 0.0000 0.41867(2) 0.0099(3) Uani 1 4 d S
Ge6 Ge 0.0000 0.18345(19) 0.5000 0.0084(3) Uani 1 4 d S
Li1 Li 0.0000 0.189(2) 0.2285(3) 0.011(3) Uiso 1 2 d S
Li2 Li 0.0000 0.311(2) 0.0918(3) 0.010(3) Uiso 1 2 d S
Li3 Li 0.0000 0.313(2) 0.4526(3) 0.039(5) Uiso 0.955(5) 2 d SP
Ge3* Ge 0.0000 0.313(2) 0.4526(3) 0.039(5) Uiso 0.045(5) 2 d SP

loop_
_atom_site_aniso_label
_atom_site_aniso_U_11
_atom_site_aniso_U_22
_atom_site_aniso_U_33
_atom_site_aniso_U_23
_atom_site_aniso_U_13
_atom_site_aniso_U_12
Pr1 0.0076(3) 0.0108(4) 0.0073(3) 0.000 0.000 0.000
Pr2 0.0070(3) 0.0067(3) 0.0078(3) 0.000 0.000 0.000
Pr3 0.0073(3) 0.0098(4) 0.0071(3) 0.000 0.000 0.000
Pr4 0.0071(3) 0.0100(4) 0.0071(3) 0.000 0.000 0.000
Pr5 0.0069(3) 0.0070(3) 0.0082(3) 0.000 0.000 0.000
Pr6 0.0080(5) 0.0075(5) 0.0075(5) 0.000 0.000 0.000
Ge1 0.0095(5) 0.0084(5) 0.0083(4) -0.0008(3) 0.000 0.000
Ge2 0.0092(5) 0.0073(4) 0.0077(4) -0.0001(3) 0.000 0.000
Ge3 0.0077(6) 0.0118(7) 0.0081(6) 0.000 0.000 0.000
Ge4 0.0076(7) 0.0127(7) 0.0097(7) 0.000 0.000 0.000
Ge5 0.0080(6) 0.0129(7) 0.0088(6) 0.000 0.000 0.000
Ge6 0.0083(6) 0.0079(6) 0.0088(6) 0.000 0.000 0.000

loop_
_atom_type_symbol
_atom_type_description
_atom_type_scat_dispersion_real
_atom_type_scat_dispersion_imag
_atom_type_scat_source
Li Li -0.0003 0.0001 'International Tables Vol C Tables 4.2.6.8 and 6.1.1.4'
Ge Ge 0.1547 1.8001 'International Tables Vol C Tables 4.2.6.8 and 6.1.1.4'
Pr Pr -0.2180 2.8214 'International Tables Vol C Tables 4.2.6.8 and 6.1.1.4'

loop_
_geom_angle_atom_site_label_1
_geom_angle_atom_site_label_2
_geom_angle_atom_site_label_3
_geom_angle
_geom_angle_site_symmetry_1
_geom_angle_site_symmetry_3
Li2 Pr1 Li2 86.1(4) . 2
Li2 Pr1 Li2 90.0(4) . 1_655
Li2 Pr1 Li2 158.8(5) 2 1_655
Li2 Pr1 Li2 158.8(5) . 2_655
Li2 Pr1 Li2 90.0(4) 2 2_655
Li2 Pr1 Li2 86.1(4) 1_655 2_655
Li2 Pr1 Ge4 111.6(2) . 1_655
Li2 Pr1 Ge4 111.6(2) 2 1_655
Li2 Pr1 Ge4 51.0(2) 1_655 1_655
Li2 Pr1 Ge4 51.0(2) 2_655 1_655
Li2 Pr1 Ge4 51.0(2) . .
Li2 Pr1 Ge4 51.0(2) 2 .
Li2 Pr1 Ge4 111.6(2) 1_655 .
Li2 Pr1 Ge4 111.6(2) 2_655 .
Ge4 Pr1 Ge4 89.77(5) 1_655 .
Li2 Pr1 Ge1 48.5(2) . .
Li2 Pr1 Ge1 83.2(2) 2 .
Li2 Pr1 Ge1 109.6(2) 1_655 .
Li2 Pr1 Ge1 151.4(3) 2_655 .
Ge4 Pr1 Ge1 155.97(2) 1_655 .
Ge4 Pr1 Ge1 85.29(3) . .
Li2 Pr1 Ge1 109.6(2) . 1_655
Li2 Pr1 Ge1 151.4(3) 2 1_655
Li2 Pr1 Ge1 48.5(2) 1_655 1_655
Li2 Pr1 Ge1 83.2(2) 2_655 1_655
Ge4 Pr1 Ge1 85.28(3) 1_655 1_655
Ge4 Pr1 Ge1 155.97(2) . 1_655
Ge1 Pr1 Ge1 89.71(4) . 1_655
Li2 Pr1 Ge1 151.4(3) . 2_655
Li2 Pr1 Ge1 109.6(2) 2 2_655
Li2 Pr1 Ge1 83.2(2) 1_655 2_655
Li2 Pr1 Ge1 48.5(2) 2_655 2_655
Ge4 Pr1 Ge1 85.28(3) 1_655 2_655
Ge4 Pr1 Ge1 155.97(2) . 2_655
Ge1 Pr1 Ge1 108.18(4) . 2_655
Ge1 Pr1 Ge1 46.92(4) 1_655 2_655
Li2 Pr1 Ge1 83.2(2) . 2
Li2 Pr1 Ge1 48.5(2) 2 2
Li2 Pr1 Ge1 151.4(3) 1_655 2
Li2 Pr1 Ge1 109.6(2) 2_655 2
Ge4 Pr1 Ge1 155.97(2) 1_655 2
Ge4 Pr1 Ge1 85.29(3) . 2
Ge1 Pr1 Ge1 46.92(4) . 2
Ge1 Pr1 Ge1 108.18(4) 1_655 2
Ge1 Pr1 Ge1 89.71(4) 2_655 2
Li2 Pr1 Ge3* 96.4(3) . 14_545
Li2 Pr1 Ge3* 63.5(3) 2 14_545
Li2 Pr1 Ge3* 96.4(3) 1_655 14_545
Li2 Pr1 Ge3* 63.5(3) 2_655 14_545
Ge4 Pr1 Ge3* 49.69(10) 1_655 14_545
Ge4 Pr1 Ge3* 49.69(10) . 14_545
Ge1 Pr1 Ge3* 134.26(5) . 14_545
Ge1 Pr1 Ge3* 134.26(5) 1_655 14_545
Ge1 Pr1 Ge3* 111.91(17) 2_655 14_545
Ge1 Pr1 Ge3* 111.91(17) 2 14_545
Li2 Pr1 Li3 96.4(3) . 14_545
Li2 Pr1 Li3 63.5(3) 2 14_545
Li2 Pr1 Li3 96.4(3) 1_655 14_545
Li2 Pr1 Li3 63.5(3) 2_655 14_545
Ge4 Pr1 Li3 49.69(10) 1_655 14_545
Ge4 Pr1 Li3 49.69(10) . 14_545
Ge1 Pr1 Li3 134.26(5) . 14_545
Ge1 Pr1 Li3 134.26(5) 1_655 14_545
Ge1 Pr1 Li3 111.91(17) 2_655 14_545
Ge1 Pr1 Li3 111.91(17) 2 14_545
Ge3* Pr1 Li3 0.0(5) 14_545 14_545
Ge2 Pr2 Ge2 90.44(4) . 1_655
Ge2 Pr2 Ge2 89.17(4) . 2
Ge2 Pr2 Ge2 173.35(4) 1_655 2
Ge2 Pr2 Ge2 173.35(4) . 2_655
Ge2 Pr2 Ge2 89.17(4) 1_655 2_655
Ge2 Pr2 Ge2 90.44(4) 2 2_655
Ge2 Pr2 Ge3 86.67(2) . .
Ge2 Pr2 Ge3 86.67(2) 1_655 .
Ge2 Pr2 Ge3 86.67(2) 2 .
Ge2 Pr2 Ge3 86.67(2) 2_655 .
Ge2 Pr2 Ge1 45.26(3) . .
Ge2 Pr2 Ge1 104.31(3) 1_655 .
Ge2 Pr2 Ge1 80.04(3) 2 .
Ge2 Pr2 Ge1 141.09(3) 2_655 .
Ge3 Pr2 Ge1 129.71(2) . .
Ge2 Pr2 Ge1 80.04(3) . 2
Ge2 Pr2 Ge1 141.09(3) 1_655 2
Ge2 Pr2 Ge1 45.26(3) 2 2
Ge2 Pr2 Ge1 104.31(3) 2_655 2
Ge3 Pr2 Ge1 129.71(2) . 2
Ge1 Pr2 Ge1 44.44(4) . 2
Ge2 Pr2 Ge1 104.31(3) . 1_655
Ge2 Pr2 Ge1 45.26(3) 1_655 1_655
Ge2 Pr2 Ge1 141.09(3) 2 1_655
Ge2 Pr2 Ge1 80.04(3) 2_655 1_655
Ge3 Pr2 Ge1 129.71(2) . 1_655
Ge1 Pr2 Ge1 84.13(4) . 1_655
Ge1 Pr2 Ge1 100.58(4) 2 1_655
Ge2 Pr2 Ge1 141.08(3) . 2_655
Ge2 Pr2 Ge1 80.04(3) 1_655 2_655
Ge2 Pr2 Ge1 104.31(3) 2 2_655
Ge2 Pr2 Ge1 45.26(3) 2_655 2_655
Ge3 Pr2 Ge1 129.71(2) . 2_655
Ge1 Pr2 Ge1 100.58(4) . 2_655
Ge1 Pr2 Ge1 84.13(4) 2 2_655
Ge1 Pr2 Ge1 44.44(4) 1_655 2_655
Ge2 Pr2 Li1 43.7(2) . .
Ge2 Pr2 Li1 97.98(18) 1_655 .
Ge2 Pr2 Li1 77.22(19) 2 .
Ge2 Pr2 Li1 129.8(2) 2_655 .
Ge3 Pr2 Li1 44.74(18) . .
Ge1 Pr2 Li1 84.97(18) . .
Ge1 Pr2 Li1 100.51(14) 2 .
Ge1 Pr2 Li1 136.5(2) 1_655 .
Ge1 Pr2 Li1 174.40(17) 2_655 .
Ge2 Pr2 Li1 97.98(18) . 1_655
Ge2 Pr2 Li1 43.7(2) 1_655 1_655
Ge2 Pr2 Li1 129.8(2) 2 1_655
Ge2 Pr2 Li1 77.22(19) 2_655 1_655
Ge3 Pr2 Li1 44.74(18) . 1_655
Ge1 Pr2 Li1 136.5(2) . 1_655
Ge1 Pr2 Li1 174.40(17) 2 1_655
Ge1 Pr2 Li1 84.97(18) 1_655 1_655
Ge1 Pr2 Li1 100.51(14) 2_655 1_655
Li1 Pr2 Li1 74.7(3) . 1_655
Ge2 Pr2 Li1 129.8(2) . 2_655
Ge2 Pr2 Li1 77.22(19) 1_655 2_655
Ge2 Pr2 Li1 97.98(18) 2 2_655
Ge2 Pr2 Li1 43.7(2) 2_655 2_655
Ge3 Pr2 Li1 44.74(18) . 2_655
Ge1 Pr2 Li1 174.40(17) . 2_655
Ge1 Pr2 Li1 136.5(2) 2 2_655
Ge1 Pr2 Li1 100.51(14) 1_655 2_655
Ge1 Pr2 Li1 84.97(18) 2_655 2_655
Li1 Pr2 Li1 89.5(4) . 2_655
Li1 Pr2 Li1 41.8(4) 1_655 2_655
Ge3* Pr3 Li3 0.0(6) 2 2
Ge3* Pr3 Ge3* 160.0(5) 2 1_655
Li3 Pr3 Ge3* 160.0(5) 2 1_655
Ge3* Pr3 Li3 160.0(5) 2 1_655
Li3 Pr3 Li3 160.0(5) 2 1_655
Ge3* Pr3 Li3 0.0(6) 1_655 1_655
Ge3* Pr3 Ge3* 89.9(4) 2 2_655
Li3 Pr3 Ge3* 89.9(4) 2 2_655
Ge3* Pr3 Ge3* 86.7(4) 1_655 2_655
Li3 Pr3 Ge3* 86.7(4) 1_655 2_655
Ge3* Pr3 Li3 89.9(4) 2 2_655
Li3 Pr3 Li3 89.9(4) 2 2_655
Ge3* Pr3 Li3 86.7(4) 1_655 2_655
Li3 Pr3 Li3 86.7(4) 1_655 2_655
Ge3* Pr3 Li3 0.0(6) 2_655 2_655
Ge3* Pr3 Li3 86.7(4) 2 .
Li3 Pr3 Li3 86.7(4) 2 .
Ge3* Pr3 Li3 89.9(4) 1_655 .
Li3 Pr3 Li3 89.9(4) 1_655 .
Ge3* Pr3 Li3 160.0(5) 2_655 .
Li3 Pr3 Li3 160.0(5) 2_655 .
Ge3* Pr3 Li2 63.7(3) 2 14_545
Li3 Pr3 Li2 63.7(3) 2 14_545
Ge3* Pr3 Li2 97.3(3) 1_655 14_545
Li3 Pr3 Li2 97.3(3) 1_655 14_545
Ge3* Pr3 Li2 63.7(3) 2_655 14_545
Li3 Pr3 Li2 63.7(3) 2_655 14_545
Li3 Pr3 Li2 97.3(3) . 14_545
Ge3* Pr3 Li2 97.3(3) 2 13
Li3 Pr3 Li2 97.3(3) 2 13
Ge3* Pr3 Li2 63.7(3) 1_655 13
Li3 Pr3 Li2 63.7(3) 1_655 13
Ge3* Pr3 Li2 97.3(3) 2_655 13
Li3 Pr3 Li2 97.3(3) 2_655 13
Li3 Pr3 Li2 63.7(3) . 13
Li2 Pr3 Li2 49.0(5) 14_545 13
Ge3* Pr3 Ge6 149.9(2) 2 1_655
Li3 Pr3 Ge6 149.9(2) 2 1_655
Ge3* Pr3 Ge6 49.0(2) 1_655 1_655
Li3 Pr3 Ge6 49.0(2) 1_655 1_655
Ge3* Pr3 Ge6 83.5(2) 2_655 1_655
Li3 Pr3 Ge6 83.5(2) 2_655 1_655
Li3 Pr3 Ge6 108.8(2) . 1_655
Li2 Pr3 Ge6 135.44(5) 14_545 1_655
Li2 Pr3 Ge6 112.62(18) 13 1_655
Ge3* Pr3 Ge6 108.8(2) 2 9_656
Li3 Pr3 Ge6 108.8(2) 2 9_656
Ge3* Pr3 Ge6 83.5(2) 1_655 9_656
Li3 Pr3 Ge6 83.5(2) 1_655 9_656
Ge3* Pr3 Ge6 49.0(2) 2_655 9_656
Li3 Pr3 Ge6 49.0(2) 2_655 9_656
Li3 Pr3 Ge6 149.9(2) . 9_656
Li2 Pr3 Ge6 112.62(18) 14_545 9_656
Li2 Pr3 Ge6 135.44(5) 13 9_656
Ge6 Pr3 Ge6 46.56(5) 1_655 9_656
Li1 Pr4 Li1 49.5(5) 2 .
Li1 Pr4 Ge2 134.22(5) 2 13
Li1 Pr4 Ge2 111.28(18) . 13
Li1 Pr4 Ge2 111.27(18) 2 14_545
Li1 Pr4 Ge2 134.22(5) . 14_545
Ge2 Pr4 Ge2 47.11(4) 13 14_545
Li1 Pr4 Ge2 111.27(18) 2 14_445
Li1 Pr4 Ge2 134.22(5) . 14_445
Ge2 Pr4 Ge2 108.58(4) 13 14_445
Ge2 Pr4 Ge2 89.96(4) 14_545 14_445
Li1 Pr4 Ge2 134.22(5) 2 13_455
Li1 Pr4 Ge2 111.28(18) . 13_455
Ge2 Pr4 Ge2 89.96(4) 13 13_455
Ge2 Pr4 Ge2 108.58(4) 14_545 13_455
Ge2 Pr4 Ge2 47.11(4) 14_445 13_455
Li1 Pr4 Li1 63.0(3) 2 14_445
Li1 Pr4 Li1 96.70(19) . 14_445
Ge2 Pr4 Li1 151.8(3) 13 14_445
Ge2 Pr4 Li1 109.6(2) 14_545 14_445
Ge2 Pr4 Li1 48.4(3) 14_445 14_445
Ge2 Pr4 Li1 83.2(2) 13_455 14_445
Li1 Pr4 Li1 96.70(19) 2 13
Li1 Pr4 Li1 63.0(3) . 13
Ge2 Pr4 Li1 48.4(3) 13 13
Ge2 Pr4 Li1 83.2(2) 14_545 13
Ge2 Pr4 Li1 151.8(3) 14_445 13
Ge2 Pr4 Li1 109.6(2) 13_455 13
Li1 Pr4 Li1 158.5(5) 14_445 13
Li1 Pr4 Li1 96.70(19) 2 13_455
Li1 Pr4 Li1 63.0(3) . 13_455
Ge2 Pr4 Li1 109.6(2) 13 13_455
Ge2 Pr4 Li1 151.8(3) 14_545 13_455
Ge2 Pr4 Li1 83.2(2) 14_445 13_455
Ge2 Pr4 Li1 48.4(3) 13_455 13_455
Li1 Pr4 Li1 86.1(4) 14_445 13_455
Li1 Pr4 Li1 89.9(4) 13 13_455
Li1 Pr4 Li1 63.0(3) 2 14_545
Li1 Pr4 Li1 96.70(19) . 14_545
Ge2 Pr4 Li1 83.2(2) 13 14_545
Ge2 Pr4 Li1 48.4(3) 14_545 14_545
Ge2 Pr4 Li1 109.6(2) 14_445 14_545
Ge2 Pr4 Li1 151.8(3) 13_455 14_545
Li1 Pr4 Li1 89.9(4) 14_445 14_545
Li1 Pr4 Li1 86.1(4) 13 14_545
Li1 Pr4 Li1 158.5(5) 13_455 14_545
Li1 Pr4 Ge3 49.47(11) 2 1_455
Li1 Pr4 Ge3 49.47(11) . 1_455
Ge2 Pr4 Ge3 155.70(2) 13 1_455
Ge2 Pr4 Ge3 155.70(2) 14_545 1_455
Ge2 Pr4 Ge3 85.64(3) 14_445 1_455
Ge2 Pr4 Ge3 85.64(3) 13_455 1_455
Li1 Pr4 Ge3 51.2(3) 14_445 1_455
Li1 Pr4 Ge3 111.1(2) 13 1_455
Li1 Pr4 Ge3 51.2(3) 13_455 1_455
Li1 Pr4 Ge3 111.1(2) 14_545 1_455
Li1 Pr4 Ge3 49.47(11) 2 .
Li1 Pr4 Ge3 49.47(11) . .
Ge2 Pr4 Ge3 85.64(3) 13 .
Ge2 Pr4 Ge3 85.64(3) 14_545 .
Ge2 Pr4 Ge3 155.70(2) 14_445 .
Ge2 Pr4 Ge3 155.70(2) 13_455 .
Li1 Pr4 Ge3 111.1(2) 14_445 .
Li1 Pr4 Ge3 51.2(3) 13 .
Li1 Pr4 Ge3 111.1(2) 13_455 .
Li1 Pr4 Ge3 51.2(3) 14_545 .
Ge3 Pr4 Ge3 88.62(5) 1_455 .
Ge1 Pr5 Ge1 173.64(4) 13 14_445
Ge1 Pr5 Ge1 89.24(4) 13 14_545
Ge1 Pr5 Ge1 90.41(4) 14_445 14_545
Ge1 Pr5 Ge1 90.41(4) 13 13_455
Ge1 Pr5 Ge1 89.24(4) 14_445 13_455
Ge1 Pr5 Ge1 173.64(4) 14_545 13_455
Ge1 Pr5 Ge5 86.82(2) 13 .
Ge1 Pr5 Ge5 86.82(2) 14_445 .
Ge1 Pr5 Ge5 86.82(2) 14_545 .
Ge1 Pr5 Ge5 86.82(2) 13_455 .
Ge1 Pr5 Ge2 140.86(3) 13 14_445
Ge1 Pr5 Ge2 45.20(3) 14_445 14_445
Ge1 Pr5 Ge2 104.15(3) 14_545 14_445
Ge1 Pr5 Ge2 80.01(3) 13_455 14_445
Ge5 Pr5 Ge2 129.80(2) . 14_445
Ge1 Pr5 Ge2 104.15(3) 13 13_455
Ge1 Pr5 Ge2 80.01(3) 14_445 13_455
Ge1 Pr5 Ge2 140.86(3) 14_545 13_455
Ge1 Pr5 Ge2 45.20(3) 13_455 13_455
Ge5 Pr5 Ge2 129.80(2) . 13_455
Ge2 Pr5 Ge2 44.43(4) 14_445 13_455
Ge1 Pr5 Ge2 80.01(3) 13 14_545
Ge1 Pr5 Ge2 104.15(3) 14_445 14_545
Ge1 Pr5 Ge2 45.20(3) 14_545 14_545
Ge1 Pr5 Ge2 140.86(3) 13_455 14_545
Ge5 Pr5 Ge2 129.80(2) . 14_545
Ge2 Pr5 Ge2 83.94(4) 14_445 14_545
Ge2 Pr5 Ge2 100.39(4) 13_455 14_545
Ge1 Pr5 Ge2 45.20(3) 13 13
Ge1 Pr5 Ge2 140.86(3) 14_445 13
Ge1 Pr5 Ge2 80.01(3) 14_545 13
Ge1 Pr5 Ge2 104.15(3) 13_455 13
Ge5 Pr5 Ge2 129.80(2) . 13
Ge2 Pr5 Ge2 100.39(4) 14_445 13
Ge2 Pr5 Ge2 83.94(4) 13_455 13
Ge2 Pr5 Ge2 44.43(4) 14_545 13
Ge1 Pr5 Li2 43.9(2) 13 13
Ge1 Pr5 Li2 130.0(2) 14_445 13
Ge1 Pr5 Li2 77.35(19) 14_545 13
Ge1 Pr5 Li2 98.07(19) 13_455 13
Ge5 Pr5 Li2 44.78(18) . 13
Ge2 Pr5 Li2 174.53(17) 14_445 13
Ge2 Pr5 Li2 136.5(2) 13_455 13
Ge2 Pr5 Li2 100.58(14) 14_545 13
Ge2 Pr5 Li2 85.03(18) 13 13
Ge1 Pr5 Li2 77.35(19) 13 14_545
Ge1 Pr5 Li2 98.07(19) 14_445 14_545
Ge1 Pr5 Li2 43.9(2) 14_545 14_545
Ge1 Pr5 Li2 130.0(2) 13_455 14_545
Ge5 Pr5 Li2 44.78(18) . 14_545
Ge2 Pr5 Li2 136.5(2) 14_445 14_545
Ge2 Pr5 Li2 174.53(17) 13_455 14_545
Ge2 Pr5 Li2 85.03(18) 14_545 14_545
Ge2 Pr5 Li2 100.58(14) 13 14_545
Li2 Pr5 Li2 41.9(5) 13 14_545
Ge1 Pr5 Li2 98.07(19) 13 13_455
Ge1 Pr5 Li2 77.35(19) 14_445 13_455
Ge1 Pr5 Li2 130.0(2) 14_545 13_455
Ge1 Pr5 Li2 43.9(2) 13_455 13_455
Ge5 Pr5 Li2 44.78(18) . 13_455
Ge2 Pr5 Li2 100.58(14) 14_445 13_455
Ge2 Pr5 Li2 85.03(18) 13_455 13_455
Ge2 Pr5 Li2 174.53(17) 14_545 13_455
Ge2 Pr5 Li2 136.5(2) 13 13_455
Li2 Pr5 Li2 74.7(3) 13 13_455
Li2 Pr5 Li2 89.6(4) 14_545 13_455
Ge6 Pr6 Ge6 180.00(3) 13 5_444
Ge6 Pr6 Ge6 90.92(5) 13 13_455
Ge6 Pr6 Ge6 89.08(5) 5_444 13_455
Ge6 Pr6 Ge6 89.08(5) 13 5_544
Ge6 Pr6 Ge6 90.92(5) 5_444 5_544
Ge6 Pr6 Ge6 180.0 13_455 5_544
Ge6 Pr6 Ge4 90.0 13 .
Ge6 Pr6 Ge4 90.0 5_444 .
Ge6 Pr6 Ge4 90.0 13_455 .
Ge6 Pr6 Ge4 90.0 5_544 .
Ge6 Pr6 Ge4 90.0 13 9
Ge6 Pr6 Ge4 90.0 5_444 9
Ge6 Pr6 Ge4 90.0 13_455 9
Ge6 Pr6 Ge4 90.0 5_544 9
Ge4 Pr6 Ge4 180.0 . 9
Ge6 Pr6 Li3 45.8(2) 13 13
Ge6 Pr6 Li3 134.2(2) 5_444 13
Ge6 Pr6 Li3 100.91(18) 13_455 13
Ge6 Pr6 Li3 79.09(18) 5_544 13
Ge4 Pr6 Li3 46.03(17) . 13
Ge4 Pr6 Li3 133.97(17) 9 13
Ge6 Pr6 Li3 134.2(2) 13 5_444
Ge6 Pr6 Li3 45.8(2) 5_444 5_444
Ge6 Pr6 Li3 79.09(18) 13_455 5_444
Ge6 Pr6 Li3 100.91(18) 5_544 5_444
Ge4 Pr6 Li3 133.97(17) . 5_444
Ge4 Pr6 Li3 46.03(17) 9 5_444
Li3 Pr6 Li3 180.0(3) 13 5_444
Ge6 Pr6 Li3 79.09(18) 13 14_545
Ge6 Pr6 Li3 100.91(18) 5_444 14_545
Ge6 Pr6 Li3 134.2(2) 13_455 14_545
Ge6 Pr6 Li3 45.8(2) 5_544 14_545
Ge4 Pr6 Li3 46.03(17) . 14_545
Ge4 Pr6 Li3 133.97(17) 9 14_545
Li3 Pr6 Li3 42.5(4) 13 14_545
Li3 Pr6 Li3 137.5(4) 5_444 14_545
Ge6 Pr6 Li3 100.91(18) 13 6_454
Ge6 Pr6 Li3 79.09(18) 5_444 6_454
Ge6 Pr6 Li3 45.8(2) 13_455 6_454
Ge6 Pr6 Li3 134.2(2) 5_544 6_454
Ge4 Pr6 Li3 133.97(17) . 6_454
Ge4 Pr6 Li3 46.03(17) 9 6_454
Li3 Pr6 Li3 137.5(4) 13 6_454
Li3 Pr6 Li3 42.5(4) 5_444 6_454
Li3 Pr6 Li3 180.0(3) 14_545 6_454
Ge6 Pr6 Li3 100.91(18) 13 13_455
Ge6 Pr6 Li3 79.09(18) 5_444 13_455
Ge6 Pr6 Li3 45.8(2) 13_455 13_455
Ge6 Pr6 Li3 134.2(2) 5_544 13_455
Ge4 Pr6 Li3 46.03(17) . 13_455
Ge4 Pr6 Li3 133.97(17) 9 13_455
Li3 Pr6 Li3 76.9(3) 13 13_455
Li3 Pr6 Li3 103.1(3) 5_444 13_455
Li3 Pr6 Li3 92.1(3) 14_545 13_455
Li3 Pr6 Li3 87.9(3) 6_454 13_455
Ge6 Pr6 Li3 79.09(18) 13 5_544
Ge6 Pr6 Li3 100.91(18) 5_444 5_544
Ge6 Pr6 Li3 134.2(2) 13_455 5_544
Ge6 Pr6 Li3 45.8(2) 5_544 5_544
Ge4 Pr6 Li3 133.97(17) . 5_544
Ge4 Pr6 Li3 46.03(17) 9 5_544
Li3 Pr6 Li3 103.1(3) 13 5_544
Li3 Pr6 Li3 76.9(3) 5_444 5_544
Li3 Pr6 Li3 87.9(3) 14_545 5_544
Li3 Pr6 Li3 92.1(3) 6_454 5_544
Li3 Pr6 Li3 180.0(3) 13_455 5_544
Ge2 Ge1 Ge1 112.29(3) . 2
Ge2 Ge1 Li2 137.5(3) . .
Ge1 Ge1 Li2 110.2(3) 2 .
Ge2 Ge1 Pr5 71.47(3) . 13
Ge1 Ge1 Pr5 134.621(19) 2 13
Li2 Ge1 Pr5 79.0(2) . 13
Ge2 Ge1 Pr5 71.47(3) . 13_455
Ge1 Ge1 Pr5 134.62(2) 2 13_455
Li2 Ge1 Pr5 79.0(2) . 13_455
Pr5 Ge1 Pr5 90.41(4) 13 13_455
Ge2 Ge1 Pr1 133.92(2) . .
Ge1 Ge1 Pr1 66.539(19) 2 .
Li2 Ge1 Pr1 65.6(2) . .
Pr5 Ge1 Pr1 79.14(3) 13 .
Pr5 Ge1 Pr1 144.36(4) 13_455 .
Ge2 Ge1 Pr1 133.93(2) . 1_455
Ge1 Ge1 Pr1 66.54(2) 2 1_455
Li2 Ge1 Pr1 65.6(2) . 1_455
Pr5 Ge1 Pr1 144.36(4) 13 1_455
Pr5 Ge1 Pr1 79.14(3) 13_455 1_455
Pr1 Ge1 Pr1 89.71(4) . 1_455
Ge2 Ge1 Pr2 63.41(3) . 1_455
Ge1 Ge1 Pr2 67.780(18) 2 1_455
Li2 Ge1 Pr2 136.90(7) . 1_455
Pr5 Ge1 Pr2 134.88(4) 13 1_455
Pr5 Ge1 Pr2 75.81(3) 13_455 1_455
Pr1 Ge1 Pr2 134.16(4) . 1_455
Pr1 Ge1 Pr2 75.62(3) 1_455 1_455
Ge2 Ge1 Pr2 63.41(3) . .
Ge1 Ge1 Pr2 67.781(18) 2 .
Li2 Ge1 Pr2 136.90(7) . .
Pr5 Ge1 Pr2 75.81(3) 13 .
Pr5 Ge1 Pr2 134.88(4) 13_455 .
Pr1 Ge1 Pr2 75.62(3) . .
Pr1 Ge1 Pr2 134.16(4) 1_455 .
Pr2 Ge1 Pr2 84.13(4) 1_455 .
Ge1 Ge2 Ge2 112.29(3) . 2_565
Ge1 Ge2 Li1 137.5(3) . .
Ge2 Ge2 Li1 110.2(3) 2_565 .
Ge1 Ge2 Pr2 71.34(3) . .
Ge2 Ge2 Pr2 134.59(2) 2_565 .
Li1 Ge2 Pr2 79.2(2) . .
Ge1 Ge2 Pr2 71.34(3) . 1_455
Ge2 Ge2 Pr2 134.586(19) 2_565 1_455
Li1 Ge2 Pr2 79.2(2) . 1_455
Pr2 Ge2 Pr2 90.44(4) . 1_455
Ge1 Ge2 Pr4 133.76(2) . 13
Ge2 Ge2 Pr4 66.446(19) 2_565 13
Li1 Ge2 Pr4 65.8(2) . 13
Pr2 Ge2 Pr4 79.20(3) . 13
Pr2 Ge2 Pr4 144.70(4) 1_455 13
Ge1 Ge2 Pr4 133.76(2) . 13_455
Ge2 Ge2 Pr4 66.446(19) 2_565 13_455
Li1 Ge2 Pr4 65.8(2) . 13_455
Pr2 Ge2 Pr4 144.70(4) . 13_455
Pr2 Ge2 Pr4 79.20(3) 1_455 13_455
Pr4 Ge2 Pr4 89.95(4) 13 13_455
Ge1 Ge2 Pr5 63.33(3) . 13_455
Ge2 Ge2 Pr5 67.785(18) 2_565 13_455
Li1 Ge2 Pr5 137.00(7) . 13_455
Pr2 Ge2 Pr5 134.67(4) . 13_455
Pr2 Ge2 Pr5 75.73(3) 1_455 13_455
Pr4 Ge2 Pr5 134.05(4) 13 13_455
Pr4 Ge2 Pr5 75.52(3) 13_455 13_455
Ge1 Ge2 Pr5 63.33(3) . 13
Ge2 Ge2 Pr5 67.785(18) 2_565 13
Li1 Ge2 Pr5 137.00(7) . 13
Pr2 Ge2 Pr5 75.73(3) . 13
Pr2 Ge2 Pr5 134.67(4) 1_455 13
Pr4 Ge2 Pr5 75.52(3) 13 13
Pr4 Ge2 Pr5 134.05(4) 13_455 13
Pr5 Ge2 Pr5 83.94(4) 13_455 13
Li1 Ge3 Li1 155.4(6) 2 1_655
Li1 Ge3 Li1 114.7(5) 2 2_655
Li1 Ge3 Li1 59.4(6) 1_655 2_655
Li1 Ge3 Li1 59.4(6) 2 .
Li1 Ge3 Li1 114.7(5) 1_655 .
Li1 Ge3 Li1 155.4(6) 2_655 .
Li1 Ge3 Li1 121.4(2) 2 13
Li1 Ge3 Li1 75.1(4) 1_655 13
Li1 Ge3 Li1 121.4(2) 2_655 13
Li1 Ge3 Li1 75.1(4) . 13
Li1 Ge3 Li1 75.1(4) 2 14_545
Li1 Ge3 Li1 121.4(2) 1_655 14_545
Li1 Ge3 Li1 75.1(4) 2_655 14_545
Li1 Ge3 Li1 121.4(2) . 14_545
Li1 Ge3 Li1 103.5(6) 13 14_545
Li1 Ge3 Pr2 77.7(3) 2 .
Li1 Ge3 Pr2 77.7(3) 1_655 .
Li1 Ge3 Pr2 77.7(3) 2_655 .
Li1 Ge3 Pr2 77.7(3) . .
Li1 Ge3 Pr2 128.2(3) 13 .
Li1 Ge3 Pr2 128.2(3) 14_545 .
Li1 Ge3 Pr4 137.8(3) 2 1_655
Li1 Ge3 Pr4 64.1(3) 1_655 1_655
Li1 Ge3 Pr4 64.1(3) 2_655 1_655
Li1 Ge3 Pr4 137.8(3) . 1_655
Li1 Ge3 Pr4 63.71(19) 13 1_655
Li1 Ge3 Pr4 63.7(2) 14_545 1_655
Pr2 Ge3 Pr4 135.69(2) . 1_655
Li1 Ge3 Pr4 64.1(3) 2 .
Li1 Ge3 Pr4 137.8(3) 1_655 .
Li1 Ge3 Pr4 137.8(3) 2_655 .
Li1 Ge3 Pr4 64.1(3) . .
Li1 Ge3 Pr4 63.7(2) 13 .
Li1 Ge3 Pr4 63.71(19) 14_545 .
Pr2 Ge3 Pr4 135.69(2) . .
Pr4 Ge3 Pr4 88.62(5) 1_655 .
Ge3* Ge4 Li3 0.0(8) 14_445 14_445
Ge3* Ge4 Ge3* 150.9(6) 14_445 13
Li3 Ge4 Ge3* 150.9(6) 14_445 13
Ge3* Ge4 Li3 150.9(6) 14_445 13
Li3 Ge4 Li3 150.9(6) 14_445 13
Ge3* Ge4 Li3 0.0(6) 13 13
Ge3* Ge4 Ge3* 58.3(5) 14_445 13_455
Li3 Ge4 Ge3* 58.3(5) 14_445 13_455
Ge3* Ge4 Ge3* 113.5(5) 13 13_455
Li3 Ge4 Ge3* 113.5(5) 13 13_455
Ge3* Ge4 Li3 58.3(5) 14_445 13_455
Li3 Ge4 Li3 58.3(5) 14_445 13_455
Ge3* Ge4 Li3 113.5(5) 13 13_455
Li3 Ge4 Li3 113.5(5) 13 13_455
Ge3* Ge4 Li3 0.0(6) 13_455 13_455
Ge3* Ge4 Ge3* 113.5(5) 14_445 14_545
Li3 Ge4 Ge3* 113.5(5) 14_445 14_545
Ge3* Ge4 Ge3* 58.3(5) 13 14_545
Li3 Ge4 Ge3* 58.3(5) 13 14_545
Ge3* Ge4 Ge3* 150.9(6) 13_455 14_545
Li3 Ge4 Ge3* 150.9(6) 13_455 14_545
Ge3* Ge4 Li3 113.5(5) 14_445 14_545
Li3 Ge4 Li3 113.5(5) 14_445 14_545
Ge3* Ge4 Li3 58.3(5) 13 14_545
Li3 Ge4 Li3 58.3(5) 13 14_545
Ge3* Ge4 Li3 150.9(6) 13_455 14_545
Li3 Ge4 Li3 150.9(6) 13_455 14_545
Ge3* Ge4 Li3 0.0(8) 14_545 14_545
Ge3* Ge4 Li2 122.6(3) 14_445 .
Li3 Ge4 Li2 122.6(3) 14_445 .
Ge3* Ge4 Li2 76.6(3) 13 .
Li3 Ge4 Li2 76.6(3) 13 .
Ge3* Ge4 Li2 76.6(3) 13_455 .
Li3 Ge4 Li2 76.6(3) 13_455 .
Ge3* Ge4 Li2 122.6(3) 14_545 .
Li3 Ge4 Li2 122.6(3) 14_545 .
Ge3* Ge4 Li2 76.6(3) 14_445 2
Li3 Ge4 Li2 76.6(3) 14_445 2
Ge3* Ge4 Li2 122.6(3) 13 2
Li3 Ge4 Li2 122.6(3) 13 2
Ge3* Ge4 Li2 122.6(3) 13_455 2
Li3 Ge4 Li2 122.6(3) 13_455 2
Ge3* Ge4 Li2 76.6(3) 14_545 2
Li3 Ge4 Li2 76.6(3) 14_545 2
Li2 Ge4 Li2 104.7(6) . 2
Ge3* Ge4 Pr6 75.5(3) 14_445 .
Li3 Ge4 Pr6 75.5(3) 14_445 .
Ge3* Ge4 Pr6 75.5(3) 13 .
Li3 Ge4 Pr6 75.5(3) 13 .
Ge3* Ge4 Pr6 75.5(3) 13_455 .
Li3 Ge4 Pr6 75.5(3) 13_455 .
Ge3* Ge4 Pr6 75.5(3) 14_545 .
Li3 Ge4 Pr6 75.5(3) 14_545 .
Li2 Ge4 Pr6 127.6(3) . .
Li2 Ge4 Pr6 127.6(3) 2 .
Ge3* Ge4 Pr1 65.7(3) 14_445 1_455
Li3 Ge4 Pr1 65.7(3) 14_445 1_455
Ge3* Ge4 Pr1 140.2(3) 13 1_455
Li3 Ge4 Pr1 140.2(3) 13 1_455
Ge3* Ge4 Pr1 65.7(3) 13_455 1_455
Li3 Ge4 Pr1 65.7(3) 13_455 1_455
Ge3* Ge4 Pr1 140.2(3) 14_545 1_455
Li3 Ge4 Pr1 140.2(3) 14_545 1_455
Li2 Ge4 Pr1 64.37(19) . 1_455
Li2 Ge4 Pr1 64.37(19) 2 1_455
Pr6 Ge4 Pr1 135.12(2) . 1_455
Li2 Ge5 Li2 156.0(6) 14_445 13
Li2 Ge5 Li2 59.5(6) 14_445 13_455
Li2 Ge5 Li2 114.9(5) 13 13_455
Li2 Ge5 Li2 114.9(6) 14_445 14_545
Li2 Ge5 Li2 59.5(6) 13 14_545
Li2 Ge5 Li2 156.0(6) 13_455 14_545
Li2 Ge5 Li3 121.0(3) 14_445 .
Li2 Ge5 Li3 75.4(3) 13 .
Li2 Ge5 Li3 75.4(3) 13_455 .
Li2 Ge5 Li3 121.0(3) 14_545 .
Li2 Ge5 Ge3* 75.4(3) 14_445 2
Li2 Ge5 Ge3* 121.0(3) 13 2
Li2 Ge5 Ge3* 121.0(3) 13_455 2
Li2 Ge5 Ge3* 75.4(3) 14_545 2
Li3 Ge5 Ge3* 101.2(6) . 2
Li2 Ge5 Li3 75.4(3) 14_445 2
Li2 Ge5 Li3 121.0(3) 13 2
Li2 Ge5 Li3 121.0(3) 13_455 2
Li2 Ge5 Li3 75.4(3) 14_545 2
Li3 Ge5 Li3 101.2(6) . 2
Ge3* Ge5 Li3 0.0(6) 2 2
Li2 Ge5 Pr5 78.0(3) 14_445 .
Li2 Ge5 Pr5 78.0(3) 13 .
Li2 Ge5 Pr5 78.0(3) 13_455 .
Li2 Ge5 Pr5 78.0(3) 14_545 .
Li3 Ge5 Pr5 129.4(3) . .
Ge3* Ge5 Pr5 129.4(3) 2 .
Li3 Ge5 Pr5 129.4(3) 2 .
Li2 Ge5 Pr3 137.2(3) 14_445 .
Li2 Ge5 Pr3 64.4(3) 13 .
Li2 Ge5 Pr3 137.2(3) 13_455 .
Li2 Ge5 Pr3 64.4(3) 14_545 .
Li3 Ge5 Pr3 62.72(18) . .
Ge3* Ge5 Pr3 62.72(18) 2 .
Li3 Ge5 Pr3 62.72(18) 2 .
Pr5 Ge5 Pr3 136.24(2) . .
Li2 Ge5 Pr3 64.4(3) 14_445 1_455
Li2 Ge5 Pr3 137.2(3) 13 1_455
Li2 Ge5 Pr3 64.4(3) 13_455 1_455
Li2 Ge5 Pr3 137.2(3) 14_545 1_455
Li3 Ge5 Pr3 62.72(18) . 1_455
Ge3* Ge5 Pr3 62.72(18) 2 1_455
Li3 Ge5 Pr3 62.72(18) 2 1_455
Pr5 Ge5 Pr3 136.24(2) . 1_455
Pr3 Ge5 Pr3 87.53(5) . 1_455
Ge6 Ge6 Ge3* 109.8(3) 9_556 10_556
Ge6 Ge6 Li3 109.8(3) 9_556 10_556
Ge3* Ge6 Li3 0.0(6) 10_556 10_556
Ge6 Ge6 Li3 109.8(3) 9_556 .
Ge3* Ge6 Li3 140.4(6) 10_556 .
Li3 Ge6 Li3 140.4(6) 10_556 .
Ge6 Ge6 Pr6 134.54(2) 9_556 5
Ge3* Ge6 Pr6 76.3(2) 10_556 5
Li3 Ge6 Pr6 76.3(2) 10_556 5
Li3 Ge6 Pr6 76.3(2) . 5
Ge6 Ge6 Pr6 134.54(2) 9_556 5_455
Ge3* Ge6 Pr6 76.3(2) 10_556 5_455
Li3 Ge6 Pr6 76.3(2) 10_556 5_455
Li3 Ge6 Pr6 76.3(2) . 5_455
Pr6 Ge6 Pr6 90.92(5) 5 5_455
Ge6 Ge6 Pr3 66.72(2) 9_556 1_455
Ge3* Ge6 Pr3 134.52(8) 10_556 1_455
Li3 Ge6 Pr3 134.52(8) 10_556 1_455
Li3 Ge6 Pr3 64.3(2) . 1_455
Pr6 Ge6 Pr3 140.46(3) 5 1_455
Pr6 Ge6 Pr3 77.48(2) 5_455 1_455
Ge6 Ge6 Pr3 66.72(2) 9_556 9_656
Ge3* Ge6 Pr3 64.31(19) 10_556 9_656
Li3 Ge6 Pr3 64.31(19) 10_556 9_656
Li3 Ge6 Pr3 134.52(8) . 9_656
Pr6 Ge6 Pr3 77.48(2) 5 9_656
Pr6 Ge6 Pr3 140.46(3) 5_455 9_656
Pr3 Ge6 Pr3 133.44(5) 1_455 9_656
Ge6 Ge6 Pr3 66.72(2) 9_556 9_556
Ge3* Ge6 Pr3 64.3(2) 10_556 9_556
Li3 Ge6 Pr3 64.3(2) 10_556 9_556
Li3 Ge6 Pr3 134.52(8) . 9_556
Pr6 Ge6 Pr3 140.46(3) 5 9_556
Pr6 Ge6 Pr3 77.48(2) 5_455 9_556
Pr3 Ge6 Pr3 74.16(4) 1_455 9_556
Pr3 Ge6 Pr3 87.74(4) 9_656 9_556
Ge6 Ge6 Pr3 66.72(2) 9_556 .
Ge3* Ge6 Pr3 134.52(8) 10_556 .
Li3 Ge6 Pr3 134.52(8) 10_556 .
Li3 Ge6 Pr3 64.3(2) . .
Pr6 Ge6 Pr3 77.48(2) 5 .
Pr6 Ge6 Pr3 140.46(3) 5_455 .
Pr3 Ge6 Pr3 87.74(4) 1_455 .
Pr3 Ge6 Pr3 74.16(4) 9_656 .
Pr3 Ge6 Pr3 133.44(5) 9_556 .
Ge2 Li1 Li1 110.2(3) . 2
Ge2 Li1 Ge3 111.8(3) . 1_455
Li1 Li1 Ge3 60.3(3) 2 1_455
Ge2 Li1 Ge3 111.8(3) . .
Li1 Li1 Ge3 60.3(3) 2 .
Ge3 Li1 Ge3 114.7(5) 1_455 .
Ge2 Li1 Ge3 108.1(5) . 13
Li1 Li1 Ge3 141.8(3) 2 13
Ge3 Li1 Ge3 104.9(4) 1_455 13
Ge3 Li1 Ge3 104.9(4) . 13
Ge2 Li1 Pr4 175.4(6) . .
Li1 Li1 Pr4 65.3(3) 2 .
Ge3 Li1 Pr4 66.4(3) 1_455 .
Ge3 Li1 Pr4 66.4(3) . .
Ge3 Li1 Pr4 76.5(4) 13 .
Ge2 Li1 Pr4 65.8(3) . 13
Li1 Li1 Pr4 133.0(2) 2 13
Ge3 Li1 Pr4 166.7(5) 1_455 13
Ge3 Li1 Pr4 77.45(9) . 13
Ge3 Li1 Pr4 65.1(3) 13 13
Pr4 Li1 Pr4 117.0(3) . 13
Ge2 Li1 Pr4 65.8(3) . 13_455
Li1 Li1 Pr4 133.0(2) 2 13_455
Ge3 Li1 Pr4 77.45(9) 1_455 13_455
Ge3 Li1 Pr4 166.7(5) . 13_455
Ge3 Li1 Pr4 65.1(3) 13 13_455
Pr4 Li1 Pr4 117.0(3) . 13_455
Pr4 Li1 Pr4 89.9(4) 13 13_455
Ge2 Li1 Li1 123.9(6) . 13
Li1 Li1 Li1 104.8(5) 2 13
Ge3 Li1 Li1 123.5(7) 1_455 13
Ge3 Li1 Li1 53.8(2) . 13
Ge3 Li1 Li1 51.2(4) 13 13
Pr4 Li1 Li1 58.8(4) . 13
Pr4 Li1 Li1 58.2(3) 13 13
Pr4 Li1 Li1 115.7(7) 13_455 13
Ge2 Li1 Li1 123.9(6) . 13_455
Li1 Li1 Li1 104.8(5) 2 13_455
Ge3 Li1 Li1 53.8(2) 1_455 13_455
Ge3 Li1 Li1 123.5(7) . 13_455
Ge3 Li1 Li1 51.2(4) 13 13_455
Pr4 Li1 Li1 58.8(4) . 13_455
Pr4 Li1 Li1 115.7(7) 13 13_455
Pr4 Li1 Li1 58.2(3) 13_455 13_455
Li1 Li1 Li1 85.5(7) 13 13_455
Ge2 Li1 Pr2 57.1(2) . .
Li1 Li1 Pr2 69.1(2) 2 .
Ge3 Li1 Pr2 119.0(5) 1_455 .
Ge3 Li1 Pr2 57.54(19) . .
Ge3 Li1 Pr2 136.1(3) 13 .
Pr4 Li1 Pr2 119.7(3) . .
Pr4 Li1 Pr2 71.51(18) 13 .
Pr4 Li1 Pr2 122.7(4) 13_455 .
Li1 Li1 Pr2 99.7(2) 13 .
Li1 Li1 Pr2 172.8(6) 13_455 .
Ge2 Li1 Pr2 57.1(2) . 1_455
Li1 Li1 Pr2 69.1(2) 2 1_455
Ge3 Li1 Pr2 57.54(19) 1_455 1_455
Ge3 Li1 Pr2 119.0(5) . 1_455
Ge3 Li1 Pr2 136.1(3) 13 1_455
Pr4 Li1 Pr2 119.7(3) . 1_455
Pr4 Li1 Pr2 122.7(4) 13 1_455
Pr4 Li1 Pr2 71.51(18) 13_455 1_455
Li1 Li1 Pr2 172.8(6) 13 1_455
Li1 Li1 Pr2 99.7(2) 13_455 1_455
Pr2 Li1 Pr2 74.7(3) . 1_455
Ge1 Li2 Li2 110.2(3) . 2_565
Ge1 Li2 Ge5 111.5(3) . 13
Li2 Li2 Ge5 60.2(3) 2_565 13
Ge1 Li2 Ge5 111.5(3) . 13_455
Li2 Li2 Ge5 60.2(3) 2_565 13_455
Ge5 Li2 Ge5 114.9(5) 13 13_455
Ge1 Li2 Ge4 107.4(5) . .
Li2 Li2 Ge4 142.4(3) 2_565 .
Ge5 Li2 Ge4 105.4(3) 13 .
Ge5 Li2 Ge4 105.4(3) 13_455 .
Ge1 Li2 Pr1 65.9(3) . 1_455
Li2 Li2 Pr1 133.1(2) 2_565 1_455
Ge5 Li2 Pr1 166.7(5) 13 1_455
Ge5 Li2 Pr1 77.35(9) 13_455 1_455
Ge4 Li2 Pr1 64.6(3) . 1_455
Ge1 Li2 Pr1 65.9(3) . .
Li2 Li2 Pr1 133.1(2) 2_565 .
Ge5 Li2 Pr1 77.35(9) 13 .
Ge5 Li2 Pr1 166.7(5) 13_455 .
Ge4 Li2 Pr1 64.6(3) . .
Pr1 Li2 Pr1 90.0(4) 1_455 .
Ge1 Li2 Pr3 175.7(6) . 13
Li2 Li2 Pr3 65.5(3) 2_565 13
Ge5 Li2 Pr3 66.7(3) 13 13
Ge5 Li2 Pr3 66.7(3) 13_455 13
Ge4 Li2 Pr3 76.9(3) . 13
Pr1 Li2 Pr3 116.8(3) 1_455 13
Pr1 Li2 Pr3 116.8(3) . 13
Ge1 Li2 Li3 124.5(4) . 13_455
Li2 Li2 Li3 104.8(3) 2_565 13_455
Ge5 Li2 Li3 123.0(5) 13 13_455
Ge5 Li2 Li3 54.4(3) 13_455 13_455
Ge4 Li2 Li3 51.0(3) . 13_455
Pr1 Li2 Li3 58.7(3) 1_455 13_455
Pr1 Li2 Li3 115.2(5) . 13_455
Pr3 Li2 Li3 58.1(3) 13 13_455
Ge1 Li2 Li3 124.5(4) . 13
Li2 Li2 Li3 104.8(3) 2_565 13
Ge5 Li2 Li3 54.4(3) 13 13
Ge5 Li2 Li3 123.0(5) 13_455 13
Ge4 Li2 Li3 51.0(3) . 13
Pr1 Li2 Li3 115.2(5) 1_455 13
Pr1 Li2 Li3 58.7(3) . 13
Pr3 Li2 Li3 58.1(3) 13 13
Li3 Li2 Li3 83.9(5) 13_455 13
Ge1 Li2 Pr5 57.1(2) . 13
Li2 Li2 Pr5 69.1(2) 2_565 13
Ge5 Li2 Pr5 57.23(19) 13 13
Ge5 Li2 Pr5 118.8(5) 13_455 13
Ge4 Li2 Pr5 135.8(3) . 13
Pr1 Li2 Pr5 122.9(4) 1_455 13
Pr1 Li2 Pr5 71.60(17) . 13
Pr3 Li2 Pr5 119.8(3) 13 13
Li3 Li2 Pr5 173.2(5) 13_455 13
Li3 Li2 Pr5 100.45(16) 13 13
Ge1 Li2 Pr5 57.1(2) . 13_455
Li2 Li2 Pr5 69.1(2) 2_565 13_455
Ge5 Li2 Pr5 118.8(5) 13 13_455
Ge5 Li2 Pr5 57.23(19) 13_455 13_455
Ge4 Li2 Pr5 135.8(3) . 13_455
Pr1 Li2 Pr5 71.60(17) 1_455 13_455
Pr1 Li2 Pr5 122.9(4) . 13_455
Pr3 Li2 Pr5 119.8(3) 13 13_455
Li3 Li2 Pr5 100.45(16) 13_455 13_455
Li3 Li2 Pr5 173.2(5) 13 13_455
Pr5 Li2 Pr5 74.7(3) 13 13_455
Ge3* Li3 Li3 0.0(6) 2_565 2_565
Ge3* Li3 Ge6 109.8(3) 2_565 .
Li3 Li3 Ge6 109.8(3) 2_565 .
Ge3* Li3 Ge4 60.8(3) 2_565 13
Li3 Li3 Ge4 60.8(3) 2_565 13
Ge6 Li3 Ge4 113.7(3) . 13
Ge3* Li3 Ge4 60.8(3) 2_565 13_455
Li3 Li3 Ge4 60.8(3) 2_565 13_455
Ge6 Li3 Ge4 113.7(3) . 13_455
Ge4 Li3 Ge4 113.5(5) 13 13_455
Ge3* Li3 Ge5 140.6(3) 2_565 .
Li3 Li3 Ge5 140.6(3) 2_565 .
Ge6 Li3 Ge5 109.6(5) . .
Ge4 Li3 Ge5 102.5(3) 13 .
Ge4 Li3 Ge5 102.5(3) 13_455 .
Ge3* Li3 Pr3 133.34(19) 2_565 .
Li3 Li3 Pr3 133.34(19) 2_565 .
Ge6 Li3 Pr3 66.7(3) . .
Ge4 Li3 Pr3 77.73(8) 13 .
Ge4 Li3 Pr3 165.6(5) 13_455 .
Ge5 Li3 Pr3 65.2(3) . .
Ge3* Li3 Pr3 133.34(19) 2_565 1_455
Li3 Li3 Pr3 133.34(19) 2_565 1_455
Ge6 Li3 Pr3 66.7(3) . 1_455
Ge4 Li3 Pr3 165.6(5) 13 1_455
Ge4 Li3 Pr3 77.73(8) 13_455 1_455
Ge5 Li3 Pr3 65.2(3) . 1_455
Pr3 Li3 Pr3 89.9(4) . 1_455
Ge3* Li3 Pr1 65.9(3) 2_565 13
Li3 Li3 Pr1 65.9(3) 2_565 13
Ge6 Li3 Pr1 175.7(6) . 13
Ge4 Li3 Pr1 64.7(3) 13 13
Ge4 Li3 Pr1 64.7(3) 13_455 13
Ge5 Li3 Pr1 74.7(3) . 13
Pr3 Li3 Pr1 116.0(3) . 13
Pr3 Li3 Pr1 116.0(3) 1_455 13
Ge3* Li3 Li2 104.8(3) 2_565 13_455
Li3 Li3 Li2 104.8(3) 2_565 13_455
Ge6 Li3 Li2 124.8(4) . 13_455
Ge4 Li3 Li2 120.6(5) 13 13_455
Ge4 Li3 Li2 52.4(3) 13_455 13_455
Ge5 Li3 Li2 50.1(3) . 13_455
Pr3 Li3 Li2 114.7(5) . 13_455
Pr3 Li3 Li2 58.2(3) 1_455 13_455
Pr1 Li3 Li2 57.8(3) 13 13_455
Ge3* Li3 Li2 104.8(3) 2_565 13
Li3 Li3 Li2 104.8(3) 2_565 13
Ge6 Li3 Li2 124.8(4) . 13
Ge4 Li3 Li2 52.4(3) 13 13
Ge4 Li3 Li2 120.6(5) 13_455 13
Ge5 Li3 Li2 50.1(3) . 13
Pr3 Li3 Li2 58.2(3) . 13
Pr3 Li3 Li2 114.7(5) 1_455 13
Pr1 Li3 Li2 57.8(3) 13 13
Li2 Li3 Li2 83.9(5) 13_455 13
Ge3* Li3 Pr6 68.8(2) 2_565 5
Li3 Li3 Pr6 68.8(2) 2_565 5
Ge6 Li3 Pr6 58.0(2) . 5
Ge4 Li3 Pr6 58.52(17) 13 5
Ge4 Li3 Pr6 121.2(5) 13_455 5
Ge5 Li3 Pr6 136.1(3) . 5
Pr3 Li3 Pr6 71.86(16) . 5
Pr3 Li3 Pr6 124.5(4) 1_455 5
Pr1 Li3 Pr6 119.1(3) 13 5
Li2 Li3 Pr6 173.3(5) 13_455 5
Li2 Li3 Pr6 99.31(17) 13 5

loop_
_geom_bond_atom_site_label_1
_geom_bond_atom_site_label_2
_geom_bond_distance
_geom_bond_site_symmetry_2
Pr1 Li2 3.139(11) .
Pr1 Li2 3.139(11) 2
Pr1 Li2 3.139(11) 1_655
Pr1 Li2 3.139(11) 2_655
Pr1 Ge4 3.1451(13) 1_655
Pr1 Ge4 3.1452(13) .
Pr1 Ge1 3.1467(11) .
Pr1 Ge1 3.1467(11) 1_655
Pr1 Ge1 3.1467(11) 2_655
Pr1 Ge1 3.1467(11) 2
Pr1 Ge3* 3.171(13) 14_545
Pr1 Li3 3.171(13) 14_545
Pr2 Ge2 3.1268(11) .
Pr2 Ge2 3.1268(11) 1_655
Pr2 Ge2 3.1268(11) 2
Pr2 Ge2 3.1268(11) 2_655
Pr2 Ge3 3.1593(19) .
Pr2 Ge1 3.3129(11) .
Pr2 Ge1 3.3129(11) 2
Pr2 Ge1 3.3129(11) 1_655
Pr2 Ge1 3.3129(11) 2_655
Pr2 Li1 3.659(12) .
Pr2 Li1 3.659(12) 1_655
Pr2 Li1 3.659(12) 2_655
Pr3 Ge3* 3.143(10) 2
Pr3 Li3 3.143(10) 2
Pr3 Ge3* 3.143(10) 1_655
Pr3 Li3 3.143(10) 1_655
Pr3 Ge3* 3.143(10) 2_655
Pr3 Li3 3.143(10) 2_655
Pr3 Li3 3.143(10) .
Pr3 Li2 3.149(14) 14_545
Pr3 Li2 3.149(14) 13
Pr3 Ge6 3.2026(10) 1_655
Pr3 Ge6 3.2026(10) 9_656
Pr4 Li1 3.121(15) 2
Pr4 Li1 3.121(15) .
Pr4 Ge2 3.1400(11) 13
Pr4 Ge2 3.1400(11) 14_545
Pr4 Ge2 3.1400(10) 14_445
Pr4 Ge2 3.1400(11) 13_455
Pr4 Li1 3.140(11) 14_445
Pr4 Li1 3.140(11) 13
Pr4 Li1 3.140(10) 13_455
Pr4 Li1 3.140(10) 14_545
Pr4 Ge3 3.1773(13) 1_455
Pr4 Ge3 3.1773(13) .
Pr5 Ge1 3.1277(11) 13
Pr5 Ge1 3.1277(11) 14_445
Pr5 Ge1 3.1277(11) 14_545
Pr5 Ge1 3.1277(11) 13_455
Pr5 Ge5 3.1432(19) .
Pr5 Ge2 3.3188(11) 14_445
Pr5 Ge2 3.3188(11) 13_455
Pr5 Ge2 3.3188(11) 14_545
Pr5 Ge2 3.3188(11) 13
Pr5 Li2 3.656(11) 13
Pr5 Li2 3.656(11) 14_545
Pr5 Li2 3.656(11) 13_455
Pr6 Ge6 3.1138(13) 13
Pr6 Ge6 3.1138(13) 5_444
Pr6 Ge6 3.1138(13) 13_455
Pr6 Ge6 3.1138(13) 5_544
Pr6 Ge4 3.1440(18) .
Pr6 Ge4 3.1442(18) 9
Pr6 Li3 3.569(11) 13
Pr6 Li3 3.569(11) 5_444
Pr6 Li3 3.569(11) 14_545
Pr6 Li3 3.569(11) 6_454
Pr6 Li3 3.569(11) 13_455
Pr6 Li3 3.569(11) 5_544
Ge1 Ge2 2.4836(15) .
Ge1 Ge1 2.506(2) 2
Ge1 Li2 2.580(14) .
Ge1 Pr5 3.1277(11) 13
Ge1 Pr5 3.1277(11) 13_455
Ge1 Pr1 3.1467(11) 1_455
Ge1 Pr2 3.3128(11) 1_455
Ge2 Ge2 2.510(2) 2_565
Ge2 Li1 2.575(14) .
Ge2 Pr2 3.1268(11) 1_455
Ge2 Pr4 3.1401(10) 13
Ge2 Pr4 3.1401(11) 13_455
Ge2 Pr5 3.3187(11) 13_455
Ge2 Pr5 3.3187(11) 13
Ge3 Li1 2.636(8) 2
Ge3 Li1 2.636(8) 1_655
Ge3 Li1 2.636(8) 2_655
Ge3 Li1 2.636(8) .
Ge3 Li1 2.729(15) 13
Ge3 Li1 2.729(15) 14_545
Ge3 Pr4 3.1772(13) 1_655
Ge4 Ge3* 2.654(8) 14_445
Ge4 Li3 2.654(8) 14_445
Ge4 Ge3* 2.654(8) 13
Ge4 Li3 2.654(8) 13
Ge4 Ge3* 2.654(8) 13_455
Ge4 Li3 2.654(8) 13_455
Ge4 Ge3* 2.654(8) 14_545
Ge4 Li3 2.654(8) 14_545
Ge4 Li2 2.706(15) .
Ge4 Li2 2.706(15) 2
Ge4 Pr1 3.1451(13) 1_455
Ge5 Li2 2.633(8) 14_445
Ge5 Li2 2.633(8) 13
Ge5 Li2 2.633(8) 13_455
Ge5 Li2 2.633(8) 14_545
Ge5 Li3 2.791(14) .
Ge5 Ge3* 2.791(14) 2
Ge5 Li3 2.791(14) 2
Ge5 Pr3 3.2088(14) 1_455
Ge6 Ge6 2.531(3) 9_556
Ge6 Ge3* 2.633(13) 10_556
Ge6 Li3 2.633(13) 10_556
Ge6 Li3 2.633(13) .
Ge6 Pr6 3.1138(13) 5
Ge6 Pr6 3.1138(13) 5_455
Ge6 Pr3 3.2025(10) 1_455
Ge6 Pr3 3.2025(10) 9_656
Ge6 Pr3 3.2025(10) 9_556
Li1 Li1 2.61(3) 2
Li1 Ge3 2.636(8) 1_455
Li1 Ge3 2.729(15) 13
Li1 Pr4 3.140(10) 13
Li1 Pr4 3.140(10) 13_455
Li1 Li1 3.27(2) 13
Li1 Li1 3.27(2) 13_455
Li1 Pr2 3.659(12) 1_455
Li2 Li2 2.61(3) 2_565
Li2 Ge5 2.633(8) 13
Li2 Ge5 2.633(8) 13_455
Li2 Pr1 3.139(11) 1_455
Li2 Pr3 3.149(14) 13
Li2 Li3 3.320(15) 13_455
Li2 Li3 3.320(15) 13
Li2 Pr5 3.657(11) 13
Li2 Pr5 3.657(11) 13_455
Li3 Ge3* 2.59(3) 2_565
Li3 Li3 2.59(3) 2_565
Li3 Ge4 2.654(8) 13
Li3 Ge4 2.654(8) 13_455
Li3 Pr3 3.143(10) 1_455
Li3 Pr1 3.171(13) 13
Li3 Li2 3.320(15) 13_455
Li3 Li2 3.320(15) 13
Li3 Pr6 3.569(11) 5
